data_7251601
loop_
_publ_author_name
'Fadul, Adam'
'Cundari, Thomas'
'Bertke, Jeffery'
'Toledo, Santiago A.'

_publ_section_title
;
 Tetrad or triad? insights from a versatile Fe(ii) structural and
 functional model of the 3-histidine 1-carboxylate tetrad in C--C bond
 cleaving dioxygenase enzymes
;
_journal_issue 10
_journal_name_full 'RSC Advances'
_journal_page_first 8695
_journal_page_last 8708
_journal_paper_doi 10.1039/D5RA09716A
_journal_volume 16
_journal_year 2026
_chemical_formula_moiety 'C42 H60 Fe2 N6 O3, 2(C F3 O3 S)'
_chemical_formula_sum 'C44 H60 F6 Fe2 N6 O9 S2'
_chemical_formula_weight 1106.80
_space_group_crystal_system tetragonal
_space_group_IT_number 86
_space_group_name_Hall '-P 4bc'
_space_group_name_H-M_alt 'P 42/n :2'
_atom_sites_solution_hydrogens geom
_atom_sites_solution_primary intrinsic
_audit_creation_method SHELXL-2019/1
_audit_update_record
;
2025-12-13 deposited with the CCDC.	2026-02-04 downloaded from the CCDC.
;
_cell_angle_alpha 90
_cell_angle_beta 90
_cell_angle_gamma 90
_cell_formula_units_Z 4
_cell_length_a 16.4628(11)
_cell_length_b 16.4628(11)
_cell_length_c 22.7913(16)
_cell_measurement_reflns_used 9908
_cell_measurement_temperature 100(2)
_cell_measurement_theta_max 25.35
_cell_measurement_theta_min 2.47
_cell_volume 6177.0(7)
_computing_cell_refinement 'SAINT V8.37A (Bruker, 2005)'
_computing_data_collection 'APEX3 V2016.5-0 (Bruker, 2016)'
_computing_data_reduction
; 
SAINT V8.37A, XPREP v2014/2, SADABS V2016/2 (Bruker, 2016) 
;
_computing_molecular_graphics 'SHELXLE v932 (Hubschle, 2011)'
_computing_publication_material 'XCIF V2014-2 (Bruker, 2014)'
_computing_structure_refinement 'SHELXL-2019/1 (Sheldrick, 2019)'
_computing_structure_solution 'SHELX-2014-5 (Sheldrick, 2015)'
_diffrn_ambient_temperature 100(2)
_diffrn_measured_fraction_theta_full 0.999
_diffrn_measured_fraction_theta_max 0.997
_diffrn_measurement_device_type 'Bruker APEX DUO/ApexII CCD'
_diffrn_measurement_method 'profile data from \f and \w scans'
_diffrn_radiation_monochromator 'multilayer mirrors'
_diffrn_radiation_source 'fine-focus sealed tube'
_diffrn_radiation_type MoK\a
_diffrn_radiation_wavelength 0.71073
_diffrn_reflns_av_R_equivalents 0.0638
_diffrn_reflns_av_unetI/netI 0.0248
_diffrn_reflns_Laue_measured_fraction_full 0.999
_diffrn_reflns_Laue_measured_fraction_max 0.997
_diffrn_reflns_limit_h_max 19
_diffrn_reflns_limit_h_min -19
_diffrn_reflns_limit_k_max 19
_diffrn_reflns_limit_k_min -19
_diffrn_reflns_limit_l_max 27
_diffrn_reflns_limit_l_min -27
_diffrn_reflns_number 89663
_diffrn_reflns_point_group_measured_fraction_full 0.999
_diffrn_reflns_point_group_measured_fraction_max 0.997
_diffrn_reflns_theta_full 25.242
_diffrn_reflns_theta_max 25.384
_diffrn_reflns_theta_min 1.964
_exptl_absorpt_coefficient_mu 0.603
_exptl_absorpt_correction_T_max 0.97387
_exptl_absorpt_correction_T_min 0.91205
_exptl_absorpt_correction_type multi-scan
_exptl_absorpt_process_details 'SADABS V2016/2 (Bruker, 2016)'
_exptl_crystal_colour purple
_exptl_crystal_density_diffrn 1.190
_exptl_crystal_density_method 'not measured'
_exptl_crystal_description block
_exptl_crystal_F_000 2304
_exptl_crystal_size_max 0.292
_exptl_crystal_size_mid 0.098
_exptl_crystal_size_min 0.091
_refine_diff_density_max 0.321
_refine_diff_density_min -0.270
_refine_diff_density_rms 0.058
_refine_ls_extinction_method none
_refine_ls_goodness_of_fit_ref 1.052
_refine_ls_hydrogen_treatment constr
_refine_ls_matrix_type full
_refine_ls_number_parameters 390
_refine_ls_number_reflns 5674
_refine_ls_number_restraints 199
_refine_ls_restrained_S_all 1.053
_refine_ls_R_factor_all 0.0511
_refine_ls_R_factor_gt 0.0368
_refine_ls_shift/su_max 0.001
_refine_ls_shift/su_mean 0.000
_refine_ls_structure_factor_coef Fsqd
_refine_ls_weighting_details 'w=1/[\s^2^(Fo^2^)+(0.0484P)^2^+6.0793P] where P=(Fo^2^+2Fc^2^)/3'
_refine_ls_weighting_scheme calc
_refine_ls_wR_factor_gt 0.0966
_refine_ls_wR_factor_ref 0.1037
_reflns_Friedel_coverage 0.000
_reflns_number_gt 4542
_reflns_number_total 5674
_reflns_threshold_expression 'I > 2\s(I)'
_cod_data_source_file d5ra09716a2.cif
_cod_data_source_block 25226_a_sq
_cod_original_cell_volume 6177.0(9)
_cod_original_sg_symbol_H-M 'P 42/n'
_cod_database_code 7251601
_shelx_shelxl_version_number 2019/1
_shelx_space_group_comment
;
The symmetry employed for this shelxl refinement is uniquely defined
by the following loop, which should always be used as a source of
symmetry information in preference to the above space-group names.
They are only intended as comments.
;
_shelx_estimated_absorpt_t_min 0.844
_shelx_estimated_absorpt_t_max 0.947

loop_
_space_group_symop_operation_xyz
'x, y, z'
'-x+1/2, -y+1/2, z'
'-y, x+1/2, z+1/2'
'y+1/2, -x, z+1/2'
'-x, -y, -z'
'x-1/2, y-1/2, -z'
'y, -x-1/2, -z-1/2'
'-y-1/2, x, -z-1/2'

loop_
_atom_site_label
_atom_site_type_symbol
_atom_site_fract_x
_atom_site_fract_y
_atom_site_fract_z
_atom_site_U_iso_or_equiv
_atom_site_adp_type
_atom_site_occupancy
_atom_site_site_symmetry_order
_atom_site_calc_flag
_atom_site_refinement_flags_posn
_atom_site_refinement_flags_adp
_atom_site_refinement_flags_occupancy
_atom_site_disorder_assembly
_atom_site_disorder_group
Fe1 Fe 0.85452(2) 0.71795(2) 0.49443(2) 0.01558(10) Uani 1 1 d . . . . .
O1 O 0.750000 0.750000 0.49798(9) 0.0195(5) Uani 1 2 d S T P . .
O2 O 0.86423(9) 0.62835(10) 0.54414(7) 0.0216(4) Uani 1 1 d . . . . .
N1 N 0.84824(11) 0.67959(12) 0.40554(8) 0.0189(4) Uani 1 1 d . . . . .
N2 N 0.98446(11) 0.70434(11) 0.46677(8) 0.0191(4) Uani 1 1 d . . . . .
N3 N 0.90735(12) 0.82728(12) 0.53140(9) 0.0220(4) Uani 1 1 d . . . . .
C1 C 0.77956(14) 0.65056(14) 0.38113(10) 0.0221(5) Uani 1 1 d . . . . .
H1 H 0.731612 0.648319 0.404261 0.026 Uiso 1 1 calc R U . . .
C2 C 0.77636(15) 0.62413(17) 0.32409(11) 0.0303(6) Uani 1 1 d . . . . .
H2 H 0.727052 0.604102 0.307971 0.036 Uiso 1 1 calc R U . . .
C3 C 0.84656(16) 0.62719(19) 0.29033(11) 0.0356(7) Uani 1 1 d . . . . .
H3 H 0.845987 0.609348 0.250696 0.043 Uiso 1 1 calc R U . . .
C4 C 0.91727(15) 0.65659(17) 0.31525(10) 0.0294(6) Uani 1 1 d . . . . .
H4 H 0.966043 0.658995 0.293031 0.035 Uiso 1 1 calc R U . . .
C5 C 0.91598(14) 0.68241(14) 0.37290(10) 0.0212(5) Uani 1 1 d . . . . .
C6 C 0.98909(14) 0.71826(15) 0.40276(10) 0.0225(5) Uani 1 1 d . . . . .
H6A H 1.039072 0.692947 0.386981 0.027 Uiso 1 1 calc R U . . .
H6B H 0.991617 0.777310 0.394760 0.027 Uiso 1 1 calc R U . . .
C7 C 1.01003(15) 0.61907(14) 0.47929(11) 0.0236(5) Uani 1 1 d . . . . .
H7A H 1.066547 0.611488 0.465503 0.028 Uiso 1 1 calc R U . . .
H7B H 0.974977 0.581553 0.456669 0.028 Uiso 1 1 calc R U . . .
C8 C 1.00553(14) 0.59680(14) 0.54295(11) 0.0227(5) Uani 1 1 d . . . . .
C9 C 0.93088(14) 0.60025(14) 0.57294(11) 0.0236(5) Uani 1 1 d . . . . .
C10 C 0.92538(16) 0.57389(16) 0.63196(11) 0.0295(6) Uani 1 1 d . . . . .
C11 C 0.99754(17) 0.54847(18) 0.65857(12) 0.0373(7) Uani 1 1 d . . . . .
H11 H 0.995656 0.530775 0.698224 0.045 Uiso 1 1 calc R U . . .
C12 C 1.07150(16) 0.54789(18) 0.62986(12) 0.0367(7) Uani 1 1 d . . . . .
H12 H 1.119334 0.531508 0.649953 0.044 Uiso 1 1 calc R U . . .
C13 C 1.07531(15) 0.57122(15) 0.57194(12) 0.0292(6) Uani 1 1 d . . . . .
H13 H 1.125747 0.569846 0.551713 0.035 Uiso 1 1 calc R U . . .
C14 C 0.84323(17) 0.56911(19) 0.66420(12) 0.0382(7) Uani 1 1 d . . . . .
C15 C 0.85324(19) 0.5421(2) 0.72857(14) 0.0551(10) Uani 1 1 d . . . . .
H15A H 0.800001 0.541348 0.747790 0.083 Uiso 1 1 calc R U . . .
H15B H 0.889094 0.580193 0.749069 0.083 Uiso 1 1 calc R U . . .
H15C H 0.876998 0.487523 0.729749 0.083 Uiso 1 1 calc R U . . .
C16 C 0.79110(18) 0.5056(2) 0.63209(14) 0.0466(8) Uani 1 1 d . . . . .
H16A H 0.736542 0.504577 0.649273 0.070 Uiso 1 1 calc R U . . .
H16B H 0.816201 0.451934 0.636098 0.070 Uiso 1 1 calc R U . . .
H16C H 0.787333 0.519904 0.590436 0.070 Uiso 1 1 calc R U . . .
C17 C 0.80018(17) 0.65137(19) 0.66615(12) 0.0404(7) Uani 1 1 d . . . . .
H17A H 0.748367 0.645720 0.686922 0.061 Uiso 1 1 calc R U . . .
H17B H 0.790087 0.670317 0.626040 0.061 Uiso 1 1 calc R U . . .
H17C H 0.834490 0.690801 0.686725 0.061 Uiso 1 1 calc R U . . .
C18 C 1.03551(14) 0.76383(15) 0.49914(10) 0.0223(5) Uani 1 1 d . . . . .
H18A H 1.086728 0.773523 0.477478 0.027 Uiso 1 1 calc R U . . .
H18B H 1.049286 0.742116 0.538409 0.027 Uiso 1 1 calc R U . . .
C19 C 0.98909(14) 0.84239(14) 0.50539(11) 0.0234(5) Uani 1 1 d . . . . .
H19A H 1.019893 0.880185 0.530812 0.028 Uiso 1 1 calc R U . . .
H19B H 0.982823 0.868092 0.466375 0.028 Uiso 1 1 calc R U . . .
C20 C 0.91457(16) 0.81277(16) 0.59562(10) 0.0283(6) Uani 1 1 d . . . . .
H20A H 0.940021 0.859989 0.614260 0.042 Uiso 1 1 calc R U . . .
H20B H 0.948039 0.764482 0.602529 0.042 Uiso 1 1 calc R U . . .
H20C H 0.860401 0.804281 0.612362 0.042 Uiso 1 1 calc R U . . .
C21 C 0.85647(16) 0.90091(15) 0.52206(12) 0.0303(6) Uani 1 1 d . . . . .
H21A H 0.881608 0.947446 0.541787 0.045 Uiso 1 1 calc R U . . .
H21B H 0.802133 0.891676 0.538317 0.045 Uiso 1 1 calc R U . . .
H21C H 0.852162 0.912064 0.479942 0.045 Uiso 1 1 calc R U . . .
S1 S 0.5518(7) 0.5395(6) 0.3488(2) 0.0307(10) Uani 0.558(2) 1 d D U P A 1
O3 O 0.5251(4) 0.4904(4) 0.3948(3) 0.0530(17) Uani 0.558(2) 1 d D U P A 1
O4 O 0.5773(2) 0.5066(2) 0.29556(15) 0.0335(9) Uani 0.558(2) 1 d D U P A 1
O5 O 0.5887(16) 0.6163(11) 0.3649(6) 0.028(3) Uani 0.558(2) 1 d D U P A 1
C22 C 0.4473(3) 0.5824(3) 0.3238(2) 0.0414(12) Uani 0.558(2) 1 d D U P A 1
F1 F 0.40654(18) 0.6161(2) 0.36905(14) 0.0567(10) Uani 0.558(2) 1 d D U P A 1
F2 F 0.39976(19) 0.5234(2) 0.30343(16) 0.0670(12) Uani 0.558(2) 1 d D U P A 1
F3 F 0.4541(2) 0.6379(2) 0.28228(15) 0.0618(10) Uani 0.558(2) 1 d D U P A 1
S1B S 0.5449(9) 0.5355(6) 0.3553(3) 0.0280(12) Uani 0.442(2) 1 d D U P A 2
O3B O 0.4955(4) 0.5094(5) 0.4020(3) 0.0374(17) Uani 0.442(2) 1 d D U P A 2
O4B O 0.5225(4) 0.5230(3) 0.2973(2) 0.0501(14) Uani 0.442(2) 1 d D U P A 2
O5B O 0.595(2) 0.6058(13) 0.3675(8) 0.029(4) Uani 0.442(2) 1 d D U P A 2
C22B C 0.6291(3) 0.4539(3) 0.3613(3) 0.0400(14) Uani 0.442(2) 1 d D U P A 2
F1B F 0.5992(3) 0.37867(19) 0.35763(18) 0.0485(11) Uani 0.442(2) 1 d D U P A 2
F2B F 0.6839(3) 0.4615(2) 0.3181(2) 0.0688(15) Uani 0.442(2) 1 d D U P A 2
F3B F 0.6681(3) 0.4577(3) 0.4109(2) 0.0811(18) Uani 0.442(2) 1 d D U P A 2

loop_
_atom_site_aniso_label
_atom_site_aniso_U_11
_atom_site_aniso_U_22
_atom_site_aniso_U_33
_atom_site_aniso_U_23
_atom_site_aniso_U_13
_atom_site_aniso_U_12
Fe1 0.01495(17) 0.01743(18) 0.01435(17) 0.00078(12) -0.00102(12) -0.00154(12)
O1 0.0190(11) 0.0195(11) 0.0200(12) 0.000 0.000 -0.0007(9)
O2 0.0201(8) 0.0243(9) 0.0205(8) 0.0059(7) -0.0046(6) -0.0023(7)
N1 0.0185(10) 0.0221(10) 0.0161(9) 0.0013(8) -0.0007(7) 0.0010(8)
N2 0.0175(10) 0.0208(10) 0.0190(10) 0.0006(8) -0.0012(8) -0.0015(8)
N3 0.0207(10) 0.0223(10) 0.0230(10) -0.0020(8) -0.0001(8) -0.0040(8)
C1 0.0168(12) 0.0292(13) 0.0203(12) 0.0014(10) -0.0006(9) 0.0004(10)
C2 0.0218(13) 0.0497(17) 0.0194(12) -0.0032(11) -0.0043(10) -0.0026(12)
C3 0.0314(14) 0.0600(19) 0.0155(12) -0.0044(12) -0.0006(11) -0.0007(13)
C4 0.0241(13) 0.0463(16) 0.0180(12) 0.0012(11) 0.0045(10) 0.0011(11)
C5 0.0187(12) 0.0254(12) 0.0194(12) 0.0028(9) 0.0015(9) 0.0027(10)
C6 0.0181(12) 0.0296(13) 0.0197(12) 0.0029(10) 0.0030(9) -0.0002(10)
C7 0.0218(12) 0.0240(13) 0.0250(13) -0.0010(10) -0.0031(10) 0.0035(10)
C8 0.0220(12) 0.0193(12) 0.0268(13) 0.0024(10) -0.0063(10) -0.0017(9)
C9 0.0223(12) 0.0222(12) 0.0264(13) 0.0044(10) -0.0092(10) -0.0025(10)
C10 0.0296(14) 0.0323(14) 0.0268(14) 0.0100(11) -0.0062(11) -0.0063(11)
C11 0.0336(15) 0.0495(18) 0.0286(14) 0.0173(13) -0.0099(12) -0.0045(13)
C12 0.0271(14) 0.0474(17) 0.0356(15) 0.0139(13) -0.0150(12) -0.0036(12)
C13 0.0215(13) 0.0296(14) 0.0363(15) 0.0057(11) -0.0054(11) -0.0035(10)
C14 0.0285(14) 0.0553(19) 0.0309(15) 0.0229(13) -0.0043(12) -0.0046(13)
C15 0.0394(18) 0.088(3) 0.0379(18) 0.0350(18) 0.0004(14) 0.0029(17)
C16 0.0334(16) 0.0545(19) 0.0518(19) 0.0286(16) -0.0050(14) -0.0119(14)
C17 0.0332(16) 0.062(2) 0.0258(14) 0.0131(13) 0.0032(12) 0.0016(14)
C18 0.0155(11) 0.0276(13) 0.0237(12) 0.0013(10) -0.0027(9) -0.0066(9)
C19 0.0220(12) 0.0232(12) 0.0252(13) 0.0005(10) -0.0009(10) -0.0067(10)
C20 0.0316(14) 0.0312(14) 0.0221(13) -0.0044(10) 0.0023(10) -0.0102(11)
C21 0.0266(14) 0.0220(13) 0.0424(16) -0.0063(11) -0.0010(11) -0.0003(10)
S1 0.033(2) 0.0354(15) 0.0234(13) -0.0051(11) 0.0151(11) -0.0195(11)
O3 0.080(5) 0.044(4) 0.034(3) 0.009(3) 0.027(3) -0.025(3)
O4 0.042(2) 0.0306(19) 0.0279(18) -0.0062(14) 0.0094(17) -0.0069(17)
O5 0.024(4) 0.029(5) 0.029(4) -0.004(3) 0.001(3) -0.010(5)
C22 0.030(2) 0.053(3) 0.041(3) -0.021(2) 0.008(2) -0.017(2)
F1 0.0303(16) 0.079(2) 0.061(2) -0.0381(18) 0.0130(15) -0.0139(16)
F2 0.0361(18) 0.099(3) 0.066(2) -0.049(2) 0.0115(16) -0.0315(19)
F3 0.0413(19) 0.088(3) 0.056(2) 0.008(2) -0.0040(16) 0.0070(18)
S1B 0.028(2) 0.030(2) 0.026(2) -0.0147(18) 0.0126(18) -0.0142(15)
O3B 0.039(4) 0.032(3) 0.040(3) -0.003(2) 0.021(3) -0.011(3)
O4B 0.079(4) 0.045(3) 0.026(3) -0.004(2) -0.015(3) -0.014(3)
O5B 0.030(7) 0.020(4) 0.038(5) -0.005(3) 0.007(5) -0.005(4)
C22B 0.045(3) 0.026(3) 0.048(3) -0.008(3) 0.016(3) -0.004(3)
F1B 0.065(3) 0.0152(17) 0.065(3) -0.0013(17) 0.024(2) -0.0050(17)
F2B 0.062(3) 0.032(2) 0.113(4) -0.008(2) 0.055(3) 0.000(2)
F3B 0.096(4) 0.067(3) 0.080(3) -0.011(3) -0.059(3) 0.035(3)

loop_
_atom_type_symbol
_atom_type_description
_atom_type_scat_dispersion_real
_atom_type_scat_dispersion_imag
_atom_type_scat_source
C C 0.0033 0.0016 'International Tables Vol C Tables 4.2.6.8 and 6.1.1.4'
H H 0.0000 0.0000 'International Tables Vol C Tables 4.2.6.8 and 6.1.1.4'
F F 0.0171 0.0103 'International Tables Vol C Tables 4.2.6.8 and 6.1.1.4'
Fe Fe 0.3463 0.8444 'International Tables Vol C Tables 4.2.6.8 and 6.1.1.4'
N N 0.0061 0.0033 'International Tables Vol C Tables 4.2.6.8 and 6.1.1.4'
O O 0.0106 0.0060 'International Tables Vol C Tables 4.2.6.8 and 6.1.1.4'
S S 0.1246 0.1234 'International Tables Vol C Tables 4.2.6.8 and 6.1.1.4'

loop_
_exptl_crystal_face_index_h
_exptl_crystal_face_index_k
_exptl_crystal_face_index_l
_exptl_crystal_face_perp_dist
-1.00 -1.00 0.00 0.0490
1.00 1.00 0.00 0.0280
1.00 -1.00 0.00 0.0030
-1.00 1.00 0.00 0.0450
1.00 1.00 1.00 0.0340
-1.00 -1.00 -1.00 0.0750
0.00 0.00 1.00 0.0660
-1.00 1.00 -1.00 0.0670
1.00 1.00 -1.00 0.0580

loop_
_geom_angle_atom_site_label_1
_geom_angle_atom_site_label_2
_geom_angle_atom_site_label_3
_geom_angle
_geom_angle_site_symmetry_1
_geom_angle_site_symmetry_3
_geom_angle_publ_flag
O1 Fe1 O2 106.61(7) . . ?
O1 Fe1 N1 94.79(8) . . ?
O2 Fe1 N1 110.36(7) . . ?
O1 Fe1 N3 97.04(6) . . ?
O2 Fe1 N3 112.68(7) . . ?
N1 Fe1 N3 129.53(7) . . ?
O1 Fe1 N2 162.46(7) . . ?
O2 Fe1 N2 90.57(7) . . ?
N1 Fe1 N2 75.44(7) . . ?
N3 Fe1 N2 79.02(7) . . ?
Fe1 O1 Fe1 174.85(13) . 2_665 ?
C9 O2 Fe1 129.12(14) . . ?
C5 N1 C1 118.7(2) . . ?
C5 N1 Fe1 118.56(15) . . ?
C1 N1 Fe1 122.68(15) . . ?
C6 N2 C18 111.01(18) . . ?
C6 N2 C7 108.64(18) . . ?
C18 N2 C7 111.43(18) . . ?
C6 N2 Fe1 108.12(13) . . ?
C18 N2 Fe1 109.53(14) . . ?
C7 N2 Fe1 108.02(14) . . ?
C20 N3 C21 108.44(19) . . ?
C20 N3 C19 110.23(18) . . ?
C21 N3 C19 108.37(19) . . ?
C20 N3 Fe1 106.31(14) . . ?
C21 N3 Fe1 113.23(15) . . ?
C19 N3 Fe1 110.23(14) . . ?
N1 C1 C2 122.4(2) . . ?
N1 C1 H1 118.8 . . ?
C2 C1 H1 118.8 . . ?
C1 C2 C3 118.8(2) . . ?
C1 C2 H2 120.6 . . ?
C3 C2 H2 120.6 . . ?
C4 C3 C2 119.1(2) . . ?
C4 C3 H3 120.5 . . ?
C2 C3 H3 120.5 . . ?
C5 C4 C3 119.0(2) . . ?
C5 C4 H4 120.5 . . ?
C3 C4 H4 120.5 . . ?
N1 C5 C4 122.0(2) . . ?
N1 C5 C6 115.4(2) . . ?
C4 C5 C6 122.6(2) . . ?
N2 C6 C5 110.15(18) . . ?
N2 C6 H6A 109.6 . . ?
C5 C6 H6A 109.6 . . ?
N2 C6 H6B 109.6 . . ?
C5 C6 H6B 109.6 . . ?
H6A C6 H6B 108.1 . . ?
N2 C7 C8 113.65(19) . . ?
N2 C7 H7A 108.8 . . ?
C8 C7 H7A 108.8 . . ?
N2 C7 H7B 108.8 . . ?
C8 C7 H7B 108.8 . . ?
H7A C7 H7B 107.7 . . ?
C13 C8 C9 120.2(2) . . ?
C13 C8 C7 119.6(2) . . ?
C9 C8 C7 120.2(2) . . ?
O2 C9 C8 118.9(2) . . ?
O2 C9 C10 120.7(2) . . ?
C8 C9 C10 120.3(2) . . ?
C11 C10 C9 116.7(2) . . ?
C11 C10 C14 121.6(2) . . ?
C9 C10 C14 121.6(2) . . ?
C12 C11 C10 123.0(2) . . ?
C12 C11 H11 118.5 . . ?
C10 C11 H11 118.5 . . ?
C13 C12 C11 119.5(2) . . ?
C13 C12 H12 120.3 . . ?
C11 C12 H12 120.3 . . ?
C12 C13 C8 120.2(2) . . ?
C12 C13 H13 119.9 . . ?
C8 C13 H13 119.9 . . ?
C17 C14 C16 110.9(2) . . ?
C17 C14 C10 112.0(2) . . ?
C16 C14 C10 107.3(2) . . ?
C17 C14 C15 106.1(3) . . ?
C16 C14 C15 108.4(2) . . ?
C10 C14 C15 112.0(2) . . ?
C14 C15 H15A 109.5 . . ?
C14 C15 H15B 109.5 . . ?
H15A C15 H15B 109.5 . . ?
C14 C15 H15C 109.5 . . ?
H15A C15 H15C 109.5 . . ?
H15B C15 H15C 109.5 . . ?
C14 C16 H16A 109.5 . . ?
C14 C16 H16B 109.5 . . ?
H16A C16 H16B 109.5 . . ?
C14 C16 H16C 109.5 . . ?
H16A C16 H16C 109.5 . . ?
H16B C16 H16C 109.5 . . ?
C14 C17 H17A 109.5 . . ?
C14 C17 H17B 109.5 . . ?
H17A C17 H17B 109.5 . . ?
C14 C17 H17C 109.5 . . ?
H17A C17 H17C 109.5 . . ?
H17B C17 H17C 109.5 . . ?
N2 C18 C19 108.97(18) . . ?
N2 C18 H18A 109.9 . . ?
C19 C18 H18A 109.9 . . ?
N2 C18 H18B 109.9 . . ?
C19 C18 H18B 109.9 . . ?
H18A C18 H18B 108.3 . . ?
N3 C19 C18 110.58(19) . . ?
N3 C19 H19A 109.5 . . ?
C18 C19 H19A 109.5 . . ?
N3 C19 H19B 109.5 . . ?
C18 C19 H19B 109.5 . . ?
H19A C19 H19B 108.1 . . ?
N3 C20 H20A 109.5 . . ?
N3 C20 H20B 109.5 . . ?
H20A C20 H20B 109.5 . . ?
N3 C20 H20C 109.5 . . ?
H20A C20 H20C 109.5 . . ?
H20B C20 H20C 109.5 . . ?
N3 C21 H21A 109.5 . . ?
N3 C21 H21B 109.5 . . ?
H21A C21 H21B 109.5 . . ?
N3 C21 H21C 109.5 . . ?
H21A C21 H21C 109.5 . . ?
H21B C21 H21C 109.5 . . ?
O4 S1 O3 121.7(7) . . ?
O4 S1 O5 115.7(7) . . ?
O3 S1 O5 116.5(6) . . ?
O4 S1 C22 98.8(6) . . ?
O3 S1 C22 98.7(7) . . ?
O5 S1 C22 97.4(14) . . ?
F3 C22 F2 107.7(4) . . ?
F3 C22 F1 107.8(4) . . ?
F2 C22 F1 105.9(4) . . ?
F3 C22 S1 112.8(3) . . ?
F2 C22 S1 110.9(4) . . ?
F1 C22 S1 111.4(4) . . ?
O4B S1B O3B 121.4(8) . . ?
O4B S1B O5B 116.9(9) . . ?
O3B S1B O5B 115.5(8) . . ?
O4B S1B C22B 98.9(7) . . ?
O3B S1B C22B 98.6(7) . . ?
O5B S1B C22B 97.6(17) . . ?
F3B C22B F1B 106.3(5) . . ?
F3B C22B F2B 107.5(5) . . ?
F1B C22B F2B 106.7(4) . . ?
F3B C22B S1B 112.4(4) . . ?
F1B C22B S1B 112.0(5) . . ?
F2B C22B S1B 111.4(4) . . ?

loop_
_geom_bond_atom_site_label_1
_geom_bond_atom_site_label_2
_geom_bond_distance
_geom_bond_site_symmetry_2
_geom_bond_publ_flag
Fe1 O1 1.8016(3) . ?
Fe1 O2 1.8669(16) . ?
Fe1 N1 2.1246(19) . ?
Fe1 N3 2.1693(19) . ?
Fe1 N2 2.2413(19) . ?
O2 C9 1.360(3) . ?
N1 C5 1.341(3) . ?
N1 C1 1.348(3) . ?
N2 C6 1.479(3) . ?
N2 C18 1.486(3) . ?
N2 C7 1.493(3) . ?
N3 C20 1.488(3) . ?
N3 C21 1.489(3) . ?
N3 C19 1.491(3) . ?
C1 C2 1.372(3) . ?
C1 H1 0.9500 . ?
C2 C3 1.389(4) . ?
C2 H2 0.9500 . ?
C3 C4 1.383(4) . ?
C3 H3 0.9500 . ?
C4 C5 1.381(3) . ?
C4 H4 0.9500 . ?
C5 C6 1.503(3) . ?
C6 H6A 0.9900 . ?
C6 H6B 0.9900 . ?
C7 C8 1.498(3) . ?
C7 H7A 0.9900 . ?
C7 H7B 0.9900 . ?
C8 C13 1.390(3) . ?
C8 C9 1.407(3) . ?
C9 C10 1.416(3) . ?
C10 C11 1.398(4) . ?
C10 C14 1.541(4) . ?
C11 C12 1.382(4) . ?
C11 H11 0.9500 . ?
C12 C13 1.376(4) . ?
C12 H12 0.9500 . ?
C13 H13 0.9500 . ?
C14 C17 1.529(4) . ?
C14 C16 1.538(4) . ?
C14 C15 1.542(4) . ?
C15 H15A 0.9800 . ?
C15 H15B 0.9800 . ?
C15 H15C 0.9800 . ?
C16 H16A 0.9800 . ?
C16 H16B 0.9800 . ?
C16 H16C 0.9800 . ?
C17 H17A 0.9800 . ?
C17 H17B 0.9800 . ?
C17 H17C 0.9800 . ?
C18 C19 1.509(3) . ?
C18 H18A 0.9900 . ?
C18 H18B 0.9900 . ?
C19 H19A 0.9900 . ?
C19 H19B 0.9900 . ?
C20 H20A 0.9800 . ?
C20 H20B 0.9800 . ?
C20 H20C 0.9800 . ?
C21 H21A 0.9800 . ?
C21 H21B 0.9800 . ?
C21 H21C 0.9800 . ?
S1 O4 1.393(6) . ?
S1 O3 1.395(5) . ?
S1 O5 1.450(6) . ?
S1 C22 1.944(15) . ?
C22 F3 1.321(6) . ?
C22 F2 1.331(5) . ?
C22 F1 1.350(5) . ?
S1B O4B 1.388(8) . ?
S1B O3B 1.408(6) . ?
S1B O5B 1.450(7) . ?
S1B C22B 1.934(16) . ?
C22B F3B 1.300(7) . ?
C22B F1B 1.336(6) . ?
C22B F2B 1.342(6) . ?
